data_1546919
loop_
_publ_author_name
'Li, Kai'
'Liu, Yuanyuan'
'Li, Yuanyuan'
'Feng, Qi'
'Hou, Hongwei'
'Tang, Ben Zhong'

_publ_section_title
;
 2,5-bis(4-alkoxycarbonylphenyl)-1,4-diaryl-1,4-dihydropyrrolo[3,2-b]pyrrole
 (AAPP) AIEgens: tunable RIR and TICT characteristics and their
 multifunctional applications
;
_journal_name_full 'Chem. Sci.'
_journal_paper_doi 10.1039/C7SC03076B
_journal_year 2017
_chemical_formula_moiety 'C18 H15 N O2'
_chemical_formula_sum 'C18 H15 N O2'
_chemical_formula_weight 277.31
_space_group_crystal_system triclinic
_space_group_IT_number 2
_space_group_name_Hall '-P 1'
_space_group_name_H-M_alt 'P -1'
_symmetry_space_group_name_Hall '-P 1'
_symmetry_space_group_name_H-M 'P -1'
_atom_sites_solution_hydrogens geom
_atom_sites_solution_primary dual
_audit_creation_date 2017-07-11
_audit_creation_method
;
Olex2 1.2-beta
(compiled 2017.06.29 svn.r3433 for OlexSys, GUI svn.r5356)
;
_audit_update_record
;
2017-07-11 deposited with the CCDC.
2017-08-31 downloaded from the CCDC.
;
_cell_angle_alpha 114.20(3)
_cell_angle_beta 90.94(3)
_cell_angle_gamma 91.43(3)
_cell_formula_units_Z 2
_cell_length_a 6.1284(12)
_cell_length_b 10.938(2)
_cell_length_c 11.925(2)
_cell_measurement_reflns_used 2251
_cell_measurement_temperature 293(2)
_cell_measurement_theta_max 27.7178
_cell_measurement_theta_min 2.0424
_cell_volume 728.6(3)
_computing_molecular_graphics 'Olex2 (Dolomanov et al., 2009)'
_computing_publication_material 'Olex2 (Dolomanov et al., 2009)'
_computing_structure_refinement 'ShelXL (Sheldrick, 2015)'
_computing_structure_solution 'ShelXT (Sheldrick, 2015)'
_diffrn_ambient_temperature 293(2)
_diffrn_measured_fraction_theta_full 0.998
_diffrn_measured_fraction_theta_max 0.984
_diffrn_measurement_device_type 'Bruker P4'
_diffrn_measurement_method '\w scans'
_diffrn_radiation_monochromator graphite
_diffrn_radiation_type MoK\a
_diffrn_radiation_wavelength 0.71073
_diffrn_reflns_av_R_equivalents 0.0444
_diffrn_reflns_av_unetI/netI 0.0491
_diffrn_reflns_Laue_measured_fraction_full 0.998
_diffrn_reflns_Laue_measured_fraction_max 0.984
_diffrn_reflns_limit_h_max 7
_diffrn_reflns_limit_h_min -8
_diffrn_reflns_limit_k_max 14
_diffrn_reflns_limit_k_min -14
_diffrn_reflns_limit_l_max 15
_diffrn_reflns_limit_l_min -15
_diffrn_reflns_number 8714
_diffrn_reflns_point_group_measured_fraction_full 0.998
_diffrn_reflns_point_group_measured_fraction_max 0.984
_diffrn_reflns_theta_full 25.242
_diffrn_reflns_theta_max 27.745
_diffrn_reflns_theta_min 1.873
_exptl_absorpt_coefficient_mu 0.083
_exptl_absorpt_correction_type none
_exptl_crystal_density_diffrn 1.264
_exptl_crystal_description block
_exptl_crystal_F_000 292
_refine_diff_density_max 0.200
_refine_diff_density_min -0.240
_refine_diff_density_rms 0.055
_refine_ls_extinction_method none
_refine_ls_goodness_of_fit_ref 1.239
_refine_ls_hydrogen_treatment constr
_refine_ls_matrix_type full
_refine_ls_number_parameters 191
_refine_ls_number_reflns 3374
_refine_ls_number_restraints 0
_refine_ls_restrained_S_all 1.239
_refine_ls_R_factor_all 0.1209
_refine_ls_R_factor_gt 0.0967
_refine_ls_shift/su_max 0.000
_refine_ls_shift/su_mean 0.000
_refine_ls_structure_factor_coef Fsqd
_refine_ls_weighting_details 'w=1/[\s^2^(Fo^2^)+(0.0830P)^2^+0.5310P] where P=(Fo^2^+2Fc^2^)/3'
_refine_ls_weighting_scheme calc
_refine_ls_wR_factor_gt 0.2441
_refine_ls_wR_factor_ref 0.2591
_reflns_Friedel_coverage 0.000
_reflns_number_gt 2607
_reflns_number_total 3374
_reflns_threshold_expression 'I > 2\s(I)'
_cod_data_source_file c7sc03076b2.cif
_cod_data_source_block a
_cod_database_code 1546919
_shelx_shelxl_version_number 2016/6
_shelx_space_group_comment
;
The symmetry employed for this shelxl refinement is uniquely defined
by the following loop, which should always be used as a source of
symmetry information in preference to the above space-group names.
They are only intended as comments.
;
_olex2_refinement_description
;
1. Fixed Uiso
 At 1.2 times of:
  All C(H) groups, All C(H,H) groups
 At 1.5 times of:
  All C(H,H,H) groups
2.a Secondary CH2 refined with riding coordinates:
 C00K(H00D,H00E)
2.b Aromatic/amide H refined with riding coordinates:
 C007(H007), C009(H009), C00A(H00A), C00B(H00B), C00C(H00C), C00F(H00F),
 C00G(H00G), C00H(H00H), C00I(H00I), C00J(H00J)
2.c Idealised Me refined as rotating group:
 C00L(H00K,H00L,H00M)
;
_olex2_submission_special_instructions 'No special instructions were received'

loop_
_space_group_symop_operation_xyz
'x, y, z'
'-x, -y, -z'

loop_
_atom_site_label
_atom_site_type_symbol
_atom_site_fract_x
_atom_site_fract_y
_atom_site_fract_z
_atom_site_U_iso_or_equiv
_atom_site_adp_type
_atom_site_occupancy
_atom_site_site_symmetry_order
_atom_site_calc_flag
_atom_site_refinement_flags_posn
O001 O 0.5789(5) 0.0576(3) 0.3008(2) 0.0646(8) Uani 1 1 d .
N002 N 0.3811(4) 0.4468(3) 0.8534(2) 0.0422(7) Uani 1 1 d .
O003 O 0.2515(5) -0.0387(3) 0.3076(2) 0.0726(9) Uani 1 1 d .
C004 C 0.2418(5) 0.5551(3) 0.9073(3) 0.0390(7) Uani 1 1 d .
C005 C 0.3823(5) 0.3465(3) 0.7278(3) 0.0390(7) Uani 1 1 d .
C006 C 0.3953(6) 0.1506(3) 0.4871(3) 0.0436(8) Uani 1 1 d .
C007 C 0.2971(5) 0.6232(3) 1.0329(3) 0.0418(7) Uani 1 1 d .
H007 H 0.231631 0.698220 1.089897 0.050 Uiso 1 1 calc R
C008 C 0.5254(5) 0.4468(3) 0.9451(3) 0.0415(7) Uani 1 1 d .
C009 C 0.5722(6) 0.3313(3) 0.6623(3) 0.0470(8) Uani 1 1 d .
H009 H 0.694830 0.385946 0.698823 0.056 Uiso 1 1 calc R
C00A C -0.1198(6) 0.6508(3) 0.8952(3) 0.0472(8) Uani 1 1 d .
H00A H -0.143064 0.659812 0.975045 0.057 Uiso 1 1 calc R
C00B C 0.2063(6) 0.1661(3) 0.5545(3) 0.0501(8) Uani 1 1 d .
H00B H 0.084013 0.110757 0.518752 0.060 Uiso 1 1 calc R
C00C C 0.5798(6) 0.2342(3) 0.5415(3) 0.0477(8) Uani 1 1 d .
H00C H 0.706534 0.225065 0.497369 0.057 Uiso 1 1 calc R
C00D C 0.0752(6) 0.5945(3) 0.8374(3) 0.0436(8) Uani 1 1 d .
C00E C 0.3971(7) 0.0454(3) 0.3570(3) 0.0511(9) Uani 1 1 d .
C00F C 0.1981(6) 0.2631(4) 0.6744(3) 0.0492(8) Uani 1 1 d .
H00F H 0.071412 0.272525 0.718606 0.059 Uiso 1 1 calc R
C00G C -0.2766(6) 0.6926(4) 0.8353(4) 0.0558(9) Uani 1 1 d .
H00G H -0.403116 0.729982 0.875399 0.067 Uiso 1 1 calc R
C00H C 0.1062(6) 0.5854(4) 0.7168(3) 0.0508(9) Uani 1 1 d .
H00H H 0.234209 0.550896 0.676752 0.061 Uiso 1 1 calc R
C00I C -0.0552(7) 0.6282(4) 0.6575(3) 0.0589(10) Uani 1 1 d .
H00I H -0.032901 0.622122 0.578427 0.071 Uiso 1 1 calc R
C00J C -0.2468(7) 0.6793(4) 0.7152(4) 0.0597(10) Uani 1 1 d .
H00J H -0.355091 0.704660 0.674285 0.072 Uiso 1 1 calc R
C00K C 0.6000(9) -0.0341(4) 0.1709(3) 0.0735(13) Uani 1 1 d .
H00D H 0.469032 -0.034463 0.123996 0.088 Uiso 1 1 calc R
H00E H 0.621614 -0.124671 0.163408 0.088 Uiso 1 1 calc R
C00L C 0.7926(9) 0.0151(5) 0.1245(4) 0.0926(17) Uani 1 1 d .
H00K H 0.811182 -0.042287 0.039431 0.139 Uiso 1 1 calc GR
H00L H 0.921091 0.014491 0.171346 0.139 Uiso 1 1 calc GR
H00M H 0.769425 0.104898 0.132800 0.139 Uiso 1 1 calc GR

loop_
_atom_site_aniso_label
_atom_site_aniso_U_11
_atom_site_aniso_U_22
_atom_site_aniso_U_33
_atom_site_aniso_U_23
_atom_site_aniso_U_13
_atom_site_aniso_U_12
O001 0.083(2) 0.0565(16) 0.0369(13) 0.0024(11) 0.0033(13) -0.0056(14)
N002 0.0476(15) 0.0457(15) 0.0300(13) 0.0120(11) -0.0010(11) 0.0056(12)
O003 0.090(2) 0.0584(17) 0.0513(16) 0.0056(13) -0.0117(14) -0.0156(15)
C004 0.0431(17) 0.0390(16) 0.0356(16) 0.0160(13) 0.0011(13) 0.0014(13)
C005 0.0469(18) 0.0394(16) 0.0287(14) 0.0120(12) 0.0004(12) 0.0035(13)
C006 0.058(2) 0.0366(16) 0.0346(16) 0.0132(13) -0.0070(14) 0.0033(14)
C007 0.0497(18) 0.0392(16) 0.0335(15) 0.0116(13) 0.0028(13) 0.0040(13)
C008 0.0450(18) 0.0448(17) 0.0326(15) 0.0139(13) 0.0004(13) 0.0023(14)
C009 0.0462(19) 0.0515(19) 0.0363(17) 0.0117(14) -0.0048(14) -0.0051(15)
C00A 0.053(2) 0.0451(18) 0.0427(18) 0.0170(15) 0.0006(15) 0.0032(15)
C00B 0.053(2) 0.0468(19) 0.0460(19) 0.0152(15) -0.0105(15) -0.0097(15)
C00C 0.0502(19) 0.0487(19) 0.0394(17) 0.0133(14) -0.0002(14) -0.0008(15)
C00D 0.0508(19) 0.0397(16) 0.0390(17) 0.0149(14) -0.0032(14) -0.0007(14)
C00E 0.069(2) 0.0438(18) 0.0399(18) 0.0173(15) -0.0095(17) 0.0011(17)
C00F 0.0490(19) 0.052(2) 0.0450(18) 0.0186(16) 0.0033(15) -0.0024(15)
C00G 0.055(2) 0.0468(19) 0.064(2) 0.0208(17) -0.0049(18) 0.0077(16)
C00H 0.062(2) 0.052(2) 0.0397(17) 0.0195(15) 0.0044(16) 0.0053(16)
C00I 0.082(3) 0.056(2) 0.045(2) 0.0267(17) -0.0069(19) 0.0052(19)
C00J 0.066(2) 0.052(2) 0.069(3) 0.0339(19) -0.016(2) 0.0046(18)
C00K 0.110(4) 0.056(2) 0.039(2) 0.0034(17) 0.008(2) -0.003(2)
C00L 0.114(4) 0.082(3) 0.056(3) 0.001(2) 0.020(3) -0.012(3)

loop_
_atom_type_symbol
_atom_type_description
_atom_type_scat_dispersion_real
_atom_type_scat_dispersion_imag
_atom_type_scat_source
C C 0.0033 0.0016 'International Tables Vol C Tables 4.2.6.8 and 6.1.1.4'
H H 0.0000 0.0000 'International Tables Vol C Tables 4.2.6.8 and 6.1.1.4'
N N 0.0061 0.0033 'International Tables Vol C Tables 4.2.6.8 and 6.1.1.4'
O O 0.0106 0.0060 'International Tables Vol C Tables 4.2.6.8 and 6.1.1.4'

loop_
_geom_angle_atom_site_label_1
_geom_angle_atom_site_label_2
_geom_angle_atom_site_label_3
_geom_angle
_geom_angle_site_symmetry_1
_geom_angle_site_symmetry_3
C00E O001 C00K 117.6(3) . .
C004 N002 C005 129.4(3) . .
C008 N002 C004 107.8(2) . .
C008 N002 C005 122.7(3) . .
N002 C004 C00D 124.1(3) . .
C007 C004 N002 109.3(3) . .
C007 C004 C00D 126.4(3) . .
C009 C005 N002 118.8(3) . .
C009 C005 C00F 120.3(3) . .
C00F C005 N002 120.9(3) . .
C00B C006 C00C 119.4(3) . .
C00B C006 C00E 119.4(3) . .
C00C C006 C00E 121.3(3) . .
C004 C007 H007 127.2 . .
C004 C007 C008 105.6(3) . 2_667
C008 C007 H007 127.2 2_667 .
N002 C008 C007 142.8(3) . 2_667
C008 C008 N002 107.8(3) 2_667 .
C008 C008 C007 109.4(3) 2_667 2_667
C005 C009 H009 119.9 . .
C005 C009 C00C 120.2(3) . .
C00C C009 H009 119.9 . .
C00D C00A H00A 119.4 . .
C00G C00A H00A 119.4 . .
C00G C00A C00D 121.2(3) . .
C006 C00B H00B 119.5 . .
C00F C00B C006 120.9(3) . .
C00F C00B H00B 119.5 . .
C006 C00C H00C 120.1 . .
C009 C00C C006 119.8(3) . .
C009 C00C H00C 120.1 . .
C00A C00D C004 119.1(3) . .
C00A C00D C00H 117.5(3) . .
C00H C00D C004 123.3(3) . .
O001 C00E C006 111.1(3) . .
O003 C00E O001 123.9(3) . .
O003 C00E C006 124.9(4) . .
C005 C00F H00F 120.3 . .
C00B C00F C005 119.4(3) . .
C00B C00F H00F 120.3 . .
C00A C00G H00G 119.7 . .
C00A C00G C00J 120.6(4) . .
C00J C00G H00G 119.7 . .
C00D C00H H00H 119.8 . .
C00I C00H C00D 120.3(3) . .
C00I C00H H00H 119.8 . .
C00H C00I H00I 119.6 . .
C00J C00I C00H 120.7(3) . .
C00J C00I H00I 119.6 . .
C00G C00J H00J 120.2 . .
C00I C00J C00G 119.5(3) . .
C00I C00J H00J 120.2 . .
O001 C00K H00D 110.3 . .
O001 C00K H00E 110.3 . .
O001 C00K C00L 107.0(4) . .
H00D C00K H00E 108.6 . .
C00L C00K H00D 110.3 . .
C00L C00K H00E 110.3 . .
C00K C00L H00K 109.5 . .
C00K C00L H00L 109.5 . .
C00K C00L H00M 109.5 . .
H00K C00L H00L 109.5 . .
H00K C00L H00M 109.5 . .
H00L C00L H00M 109.5 . .

loop_
_geom_bond_atom_site_label_1
_geom_bond_atom_site_label_2
_geom_bond_distance
_geom_bond_site_symmetry_2
O001 C00E 1.342(5) .
O001 C00K 1.470(4) .
N002 C004 1.411(4) .
N002 C005 1.449(4) .
N002 C008 1.396(4) .
O003 C00E 1.219(4) .
C004 C007 1.403(4) .
C004 C00D 1.487(4) .
C005 C009 1.388(5) .
C005 C00F 1.400(5) .
C006 C00B 1.394(5) .
C006 C00C 1.405(5) .
C006 C00E 1.506(4) .
C007 H007 0.9300 .
C007 C008 1.426(4) 2_667
C008 C008 1.395(6) 2_667
C009 H009 0.9300 .
C009 C00C 1.398(4) .
C00A H00A 0.9300 .
C00A C00D 1.414(5) .
C00A C00G 1.383(5) .
C00B H00B 0.9300 .
C00B C00F 1.391(5) .
C00C H00C 0.9300 .
C00D C00H 1.417(5) .
C00F H00F 0.9300 .
C00G H00G 0.9300 .
C00G C00J 1.394(5) .
C00H H00H 0.9300 .
C00H C00I 1.404(5) .
C00I H00I 0.9300 .
C00I C00J 1.382(6) .
C00J H00J 0.9300 .
C00K H00D 0.9700 .
C00K H00E 0.9700 .
C00K C00L 1.491(7) .
C00L H00K 0.9600 .
C00L H00L 0.9600 .
C00L H00M 0.9600 .

loop_
_geom_torsion_atom_site_label_1
_geom_torsion_atom_site_label_2
_geom_torsion_atom_site_label_3
_geom_torsion_atom_site_label_4
_geom_torsion
_geom_torsion_site_symmetry_4
N002 C004 C007 C008 -0.2(3) 2_667
N002 C004 C00D C00A 148.0(3) .
N002 C004 C00D C00H -35.7(5) .
N002 C005 C009 C00C 179.1(3) .
N002 C005 C00F C00B -178.7(3) .
C004 N002 C005 C009 123.5(4) .
C004 N002 C005 C00F -58.5(5) .
C004 N002 C008 C007 179.5(4) 2_667
C004 N002 C008 C008 0.6(4) 2_667
C004 C00D C00H C00I -178.0(3) .
C005 N002 C004 C007 178.0(3) .
C005 N002 C004 C00D -6.2(5) .
C005 N002 C008 C007 1.1(7) 2_667
C005 N002 C008 C008 -177.8(3) 2_667
C005 C009 C00C C006 -0.9(5) .
C006 C00B C00F C005 0.2(5) .
C007 C004 C00D C00A -37.0(5) .
C007 C004 C00D C00H 139.4(4) .
C008 N002 C004 C007 -0.3(4) .
C008 N002 C004 C00D 175.5(3) .
C008 N002 C005 C009 -58.5(4) .
C008 N002 C005 C00F 119.5(4) .
C009 C005 C00F C00B -0.8(5) .
C00A C00D C00H C00I -1.6(5) .
C00A C00G C00J C00I -2.3(6) .
C00B C006 C00C C009 0.3(5) .
C00B C006 C00E O001 171.0(3) .
C00B C006 C00E O003 -7.7(5) .
C00C C006 C00B C00F 0.1(5) .
C00C C006 C00E O001 -8.5(4) .
C00C C006 C00E O003 172.9(4) .
C00D C004 C007 C008 -175.8(3) 2_667
C00D C00A C00G C00J 0.5(5) .
C00D C00H C00I C00J -0.2(6) .
C00E O001 C00K C00L 170.0(4) .
C00E C006 C00B C00F -179.3(3) .
C00E C006 C00C C009 179.7(3) .
C00F C005 C009 C00C 1.2(5) .
C00G C00A C00D C004 178.0(3) .
C00G C00A C00D C00H 1.4(5) .
C00H C00I C00J C00G 2.2(6) .
C00K O001 C00E O003 1.5(6) .
C00K O001 C00E C006 -177.2(3) .
